data_7024631
loop_
_publ_author_name
'Nayak, Sanjit'
'Arom\'i, Guillem'
'Teat, Simon J.'
'Ribas-Ari\~no, Jordi'
'Gamez, Patrick'
'Reedijk, Jan'

_publ_section_title
;
 Hydrogen bond assisted co-crystallization of a bimetallic MnIII2NiII2
 cluster and a NiII2 cluster unit: synthesis, structure, spectroscopy and
 magnetism
;
_journal_issue 20
_journal_name_full 'Dalton Transactions'
_journal_page_first 4986
_journal_paper_doi 10.1039/b919654d
_journal_volume 39
_journal_year 2010
_chemical_formula_sum 'C102 H124 Cl6 Mn4 N10 Ni6 O34'
_chemical_formula_weight 2818.83
_chemical_name_systematic
;
?
;
_space_group_IT_number 2
_symmetry_cell_setting triclinic
_symmetry_space_group_name_Hall '-P 1'
_symmetry_space_group_name_H-M 'P -1'
_atom_sites_solution_hydrogens mixed
_atom_sites_solution_primary direct
_atom_sites_solution_secondary difmap
_audit_creation_method SHELXL-97
_cell_angle_alpha 87.338(2)
_cell_angle_beta 69.454(2)
_cell_angle_gamma 71.207(2)
_cell_formula_units_Z 1
_cell_length_a 12.0420(13)
_cell_length_b 16.2062(18)
_cell_length_c 16.7613(18)
_cell_measurement_reflns_used 8899
_cell_measurement_temperature 100(2)
_cell_measurement_theta_max 31.09
_cell_measurement_theta_min 2.99
_cell_volume 2891.5(5)
_computing_cell_refinement 'Bruker SAINT v7.56a'
_computing_data_collection 'Bruker APEX 2'
_computing_data_reduction 'Bruker SAINT v7.56a'
_computing_molecular_graphics 'Bruker SHELXTL'
_computing_publication_material 'Bruker SHELXTL & local programs'
_computing_structure_refinement 'Bruker SHELXTL'
_computing_structure_solution 'Bruker SHELXTL'
_diffrn_ambient_temperature 100(2)
_diffrn_measured_fraction_theta_full 0.993
_diffrn_measured_fraction_theta_max 0.993
_diffrn_measurement_device_type 'Bruker APEX II CCD diffractometer'
_diffrn_measurement_method '\w rotation with narrow frames'
_diffrn_radiation_monochromator 'silicon 111'
_diffrn_radiation_source 'Advanced Light Source station 11.3.1'
_diffrn_radiation_type synchrotron
_diffrn_radiation_wavelength 0.77490
_diffrn_reflns_av_R_equivalents 0.0435
_diffrn_reflns_av_sigmaI/netI 0.0532
_diffrn_reflns_limit_h_max 15
_diffrn_reflns_limit_h_min -15
_diffrn_reflns_limit_k_max 21
_diffrn_reflns_limit_k_min -21
_diffrn_reflns_limit_l_max 22
_diffrn_reflns_limit_l_min -22
_diffrn_reflns_number 40431
_diffrn_reflns_theta_full 30.65
_diffrn_reflns_theta_max 30.65
_diffrn_reflns_theta_min 2.86
_diffrn_standards_number 0
_exptl_absorpt_coefficient_mu 2.012
_exptl_absorpt_correction_T_max 0.94
_exptl_absorpt_correction_T_min 0.79
_exptl_absorpt_correction_type multi-scan
_exptl_absorpt_process_details 'SADABS-2008/1 Bruker AXS Madison WI USA'
_exptl_crystal_colour 'dark yellow'
_exptl_crystal_density_diffrn 1.619
_exptl_crystal_density_method 'not measured'
_exptl_crystal_description lath
_exptl_crystal_F_000 1448
_exptl_crystal_size_max 0.08
_exptl_crystal_size_mid 0.07
_exptl_crystal_size_min 0.01
_refine_diff_density_max 1.171
_refine_diff_density_min -0.725
_refine_diff_density_rms 0.090
_refine_ls_extinction_method none
_refine_ls_goodness_of_fit_ref 1.022
_refine_ls_hydrogen_treatment mixed
_refine_ls_matrix_type full
_refine_ls_number_parameters 760
_refine_ls_number_reflns 13690
_refine_ls_number_restraints 8
_refine_ls_restrained_S_all 1.022
_refine_ls_R_factor_all 0.0714
_refine_ls_R_factor_gt 0.0435
_refine_ls_shift/su_max 0.001
_refine_ls_shift/su_mean 0.000
_refine_ls_structure_factor_coef Fsqd
_refine_ls_weighting_details 'calc w=1/[\s^2^(Fo^2^)+(0.0489P)^2^+3.1538P] where P=(Fo^2^+2Fc^2^)/3'
_refine_ls_weighting_scheme calc
_refine_ls_wR_factor_gt 0.0989
_refine_ls_wR_factor_ref 0.1086
_reflns_number_gt 9921
_reflns_number_total 13690
_reflns_threshold_expression I>2\s(I)
_cod_data_source_file b919654d.txt
_cod_data_source_block ns168
_cod_original_sg_symbol_H-M P-1
_cod_database_code 7024631

loop_
_symmetry_equiv_pos_as_xyz
'x, y, z'
'-x, -y, -z'

loop_
_atom_site_label
_atom_site_type_symbol
_atom_site_fract_x
_atom_site_fract_y
_atom_site_fract_z
_atom_site_U_iso_or_equiv
_atom_site_adp_type
_atom_site_occupancy
_atom_site_symmetry_multiplicity
_atom_site_calc_flag
_atom_site_refinement_flags
_atom_site_disorder_assembly
_atom_site_disorder_group
Ni1 Ni 0.61748(4) 0.46213(3) 0.02711(2) 0.02007(10) Uani 1 1 d . . .
Mn1 Mn 0.35992(5) 0.44622(3) 0.13589(3) 0.01981(11) Uani 1 1 d . . .
O1 O 0.5020(2) 0.49797(16) 0.14648(14) 0.0235(5) Uani 1 1 d . . .
C1 C 0.5196(3) 0.5438(2) 0.20191(19) 0.0208(7) Uani 1 1 d . . .
C2 C 0.4192(3) 0.5842(2) 0.2771(2) 0.0246(7) Uani 1 1 d . . .
H2A H 0.3391 0.5793 0.2866 0.030 Uiso 1 1 calc R . .
C3 C 0.4335(3) 0.6307(2) 0.3377(2) 0.0271(8) Uani 1 1 d . . .
H3A H 0.3632 0.6582 0.3872 0.033 Uiso 1 1 calc R . .
C4 C 0.5504(4) 0.6378(2) 0.3269(2) 0.0282(8) Uani 1 1 d . . .
H4A H 0.5609 0.6684 0.3691 0.034 Uiso 1 1 calc R . .
C5 C 0.6502(3) 0.5991(2) 0.2533(2) 0.0263(7) Uani 1 1 d . . .
H5A H 0.7301 0.6034 0.2457 0.032 Uiso 1 1 calc R . .
C6 C 0.6380(3) 0.5536(2) 0.1890(2) 0.0224(7) Uani 1 1 d . . .
C7 C 0.7482(3) 0.5267(2) 0.1101(2) 0.0233(7) Uani 1 1 d . . .
H7A H 0.8241 0.5313 0.1116 0.028 Uiso 1 1 calc R . .
N1 N 0.7513(3) 0.49770(18) 0.03985(17) 0.0218(6) Uani 1 1 d . . .
C8 C 0.8638(3) 0.4829(2) -0.0387(2) 0.0231(7) Uani 1 1 d . . .
H8A H 0.9398 0.4506 -0.0246 0.028 Uiso 1 1 calc R . .
C9 C 0.8529(3) 0.4253(2) -0.1047(2) 0.0230(7) Uani 1 1 d . . .
H9A H 0.9056 0.4337 -0.1628 0.028 Uiso 1 1 calc R . .
H9B H 0.8852 0.3631 -0.0940 0.028 Uiso 1 1 calc R . .
O2 O 0.7269(2) 0.44566(15) -0.10067(13) 0.0204(5) Uani 1 1 d . . .
C10 C 0.8764(3) 0.5694(2) -0.0728(2) 0.0229(7) Uani 1 1 d . . .
H10A H 0.8790 0.6056 -0.0280 0.027 Uiso 1 1 calc R . .
H10B H 0.9556 0.5585 -0.1224 0.027 Uiso 1 1 calc R . .
O3 O 0.7719(2) 0.61512(16) -0.09831(16) 0.0253(5) Uani 1 1 d D . .
O4 O 0.2567(2) 0.45890(15) 0.24998(14) 0.0236(5) Uani 1 1 d . . .
C11 C 0.2575(3) 0.3996(2) 0.3082(2) 0.0240(7) Uani 1 1 d . . .
C12 C 0.1706(4) 0.4264(3) 0.3917(2) 0.0297(8) Uani 1 1 d . . .
H12A H 0.1162 0.4852 0.4052 0.036 Uiso 1 1 calc R . .
C13 C 0.1641(4) 0.3679(3) 0.4540(2) 0.0390(10) Uani 1 1 d . . .
H13A H 0.1048 0.3870 0.5101 0.047 Uiso 1 1 calc R . .
C14 C 0.2429(4) 0.2815(3) 0.4365(2) 0.0416(10) Uani 1 1 d . . .
H14A H 0.2367 0.2420 0.4802 0.050 Uiso 1 1 calc R . .
C15 C 0.3300(4) 0.2533(3) 0.3557(2) 0.0338(9) Uani 1 1 d . . .
H15A H 0.3847 0.1945 0.3441 0.041 Uiso 1 1 calc R . .
C16 C 0.3383(3) 0.3113(2) 0.2900(2) 0.0247(7) Uani 1 1 d . . .
C17 C 0.4285(3) 0.2768(2) 0.2072(2) 0.0257(7) Uani 1 1 d . . .
H17A H 0.4762 0.2164 0.2006 0.031 Uiso 1 1 calc R . .
N2 N 0.4505(3) 0.32120(18) 0.14021(17) 0.0219(6) Uani 1 1 d . . .
C18 C 0.5462(3) 0.2749(2) 0.0569(2) 0.0249(7) Uani 1 1 d . . .
H18A H 0.5342 0.2178 0.0496 0.030 Uiso 1 1 calc R . .
C19 C 0.6779(3) 0.2569(2) 0.0548(2) 0.0274(8) Uani 1 1 d . . .
H19A H 0.6891 0.2231 0.1037 0.033 Uiso 1 1 calc R . .
H19B H 0.7383 0.2214 0.0015 0.033 Uiso 1 1 calc R . .
O5 O 0.4771(2) 0.42277(15) 0.01847(13) 0.0210(5) Uani 1 1 d . . .
C20 C 0.5163(3) 0.3326(2) -0.0130(2) 0.0235(7) Uani 1 1 d . . .
H20A H 0.5917 0.3197 -0.0657 0.028 Uiso 1 1 calc R . .
H20B H 0.4486 0.3212 -0.0264 0.028 Uiso 1 1 calc R . .
O6 O 0.7028(2) 0.33732(17) 0.05887(16) 0.0275(5) Uani 1 1 d D . .
Ni2 Ni 0.87091(4) -0.01424(3) 0.52059(2) 0.01726(9) Uani 1 1 d . . .
Mn2 Mn 0.89977(5) 0.15774(3) 0.45479(3) 0.01727(11) Uani 1 1 d . . .
O7 O 0.9698(2) -0.13746(14) 0.47488(14) 0.0192(5) Uani 1 1 d . . .
C21 C 0.9518(3) -0.1798(2) 0.41782(19) 0.0193(6) Uani 1 1 d . . .
C22 C 1.0367(3) -0.2645(2) 0.38362(19) 0.0206(7) Uani 1 1 d . . .
H22A H 1.1065 -0.2887 0.4015 0.025 Uiso 1 1 calc R . .
C23 C 1.0208(3) -0.3126(2) 0.3252(2) 0.0233(7) Uani 1 1 d . . .
H23A H 1.0792 -0.3693 0.3039 0.028 Uiso 1 1 calc R . .
C24 C 0.9192(3) -0.2789(2) 0.2969(2) 0.0249(7) Uani 1 1 d . . .
H24A H 0.9082 -0.3119 0.2566 0.030 Uiso 1 1 calc R . .
C25 C 0.8364(3) -0.1969(2) 0.3290(2) 0.0237(7) Uani 1 1 d . . .
H25A H 0.7674 -0.1739 0.3101 0.028 Uiso 1 1 calc R . .
C26 C 0.8486(3) -0.1453(2) 0.3885(2) 0.0204(7) Uani 1 1 d . . .
C27 C 0.7526(3) -0.0600(2) 0.4145(2) 0.0220(7) Uani 1 1 d . . .
H27A H 0.6868 -0.0470 0.3923 0.026 Uiso 1 1 calc R . .
N3 N 0.7482(3) -0.00033(17) 0.46496(17) 0.0191(5) Uani 1 1 d . . .
C28 C 0.6495(3) 0.0863(2) 0.4810(2) 0.0237(7) Uani 1 1 d . . .
H28A H 0.5656 0.0778 0.5009 0.028 Uiso 1 1 calc R . .
C29 C 0.6576(3) 0.1376(2) 0.5527(2) 0.0233(7) Uani 1 1 d . . .
H29A H 0.6193 0.2009 0.5489 0.028 Uiso 1 1 calc R . .
H29B H 0.6087 0.1218 0.6087 0.028 Uiso 1 1 calc R . .
O8 O 0.7842(2) 0.12034(14) 0.54817(14) 0.0196(5) Uani 1 1 d . . .
C30 C 0.6647(3) 0.1351(2) 0.4002(2) 0.0258(7) Uani 1 1 d . . .
H30A H 0.6637 0.0995 0.3542 0.031 Uiso 1 1 calc R . .
H30B H 0.5943 0.1909 0.4112 0.031 Uiso 1 1 calc R . .
O9 O 0.7814(2) 0.15230(16) 0.37433(15) 0.0248(5) Uani 1 1 d D . .
O10 O 0.8218(2) 0.27929(14) 0.47476(14) 0.0219(5) Uani 1 1 d . . .
C31 C 0.8509(3) 0.3424(2) 0.4264(2) 0.0207(7) Uani 1 1 d . . .
C32 C 0.7774(4) 0.4295(2) 0.4556(2) 0.0284(8) Uani 1 1 d . . .
H32A H 0.7088 0.4417 0.5084 0.034 Uiso 1 1 calc R . .
C33 C 0.8038(4) 0.4977(2) 0.4085(2) 0.0309(8) Uani 1 1 d . . .
H33A H 0.7528 0.5561 0.4296 0.037 Uiso 1 1 calc R . .
C34 C 0.9031(4) 0.4825(2) 0.3310(2) 0.0321(8) Uani 1 1 d . . .
H34A H 0.9207 0.5299 0.2994 0.038 Uiso 1 1 calc R . .
C35 C 0.9758(3) 0.3974(2) 0.3007(2) 0.0294(8) Uani 1 1 d . . .
H35A H 1.0439 0.3866 0.2477 0.035 Uiso 1 1 calc R . .
C36 C 0.9514(3) 0.3262(2) 0.3464(2) 0.0223(7) Uani 1 1 d . . .
C37 C 1.0282(3) 0.2399(2) 0.3072(2) 0.0224(7) Uani 1 1 d . . .
H37A H 1.0901 0.2355 0.2521 0.027 Uiso 1 1 calc R . .
N4 N 1.0197(3) 0.16852(18) 0.34082(16) 0.0201(6) Uani 1 1 d . . .
C38 C 1.1039(3) 0.0837(2) 0.2912(2) 0.0210(7) Uani 1 1 d . . .
H38A H 1.1034 0.0874 0.2316 0.025 Uiso 1 1 calc R . .
C39 C 1.0460(3) 0.0137(2) 0.33333(19) 0.0211(7) Uani 1 1 d . . .
H39A H 0.9781 0.0138 0.3130 0.025 Uiso 1 1 calc R . .
H39B H 1.1107 -0.0449 0.3187 0.025 Uiso 1 1 calc R . .
O11 O 0.9966(2) 0.03436(14) 0.42417(13) 0.0181(4) Uani 1 1 d . . .
C40 C 1.2372(3) 0.0648(2) 0.2871(2) 0.0226(7) Uani 1 1 d . . .
H40A H 1.2926 0.0117 0.2487 0.027 Uiso 1 1 calc R . .
H40B H 1.2666 0.1143 0.2633 0.027 Uiso 1 1 calc R . .
O12 O 1.2446(2) 0.05206(16) 0.37047(14) 0.0232(5) Uani 1 1 d D . .
Ni3 Ni 0.59961(4) 0.93990(3) 0.03549(3) 0.02040(10) Uani 1 1 d . . .
Cl1 Cl 0.68729(8) 0.82637(5) -0.08586(5) 0.02465(17) Uani 1 1 d . . .
O1W O 0.5472(2) 1.04594(16) 0.12438(15) 0.0240(5) Uani 1 1 d D . .
H1WA H 0.525(4) 1.029(3) 0.1740(12) 0.036 Uiso 1 1 d D . .
H1WB H 0.478(2) 1.082(2) 0.127(3) 0.036 Uiso 1 1 d D . .
O13 O 0.4178(2) 0.96504(15) 0.04849(14) 0.0215(5) Uani 1 1 d . . .
C41 C 0.3397(3) 0.9235(2) 0.09261(19) 0.0219(7) Uani 1 1 d . . .
C42 C 0.2224(3) 0.9420(3) 0.0842(2) 0.0285(8) Uani 1 1 d . . .
H42A H 0.2005 0.9844 0.0465 0.034 Uiso 1 1 calc R . .
C43 C 0.1373(4) 0.9005(3) 0.1290(2) 0.0348(9) Uani 1 1 d . . .
H43A H 0.0589 0.9148 0.1213 0.042 Uiso 1 1 calc R . .
C44 C 0.1651(4) 0.8384(3) 0.1847(2) 0.0346(9) Uani 1 1 d . . .
H44A H 0.1069 0.8099 0.2153 0.042 Uiso 1 1 calc R . .
C45 C 0.2791(4) 0.8190(2) 0.1950(2) 0.0308(8) Uani 1 1 d . . .
H45A H 0.2983 0.7767 0.2335 0.037 Uiso 1 1 calc R . .
C46 C 0.3695(3) 0.8597(2) 0.1503(2) 0.0240(7) Uani 1 1 d . . .
C47 C 0.4844(3) 0.8333(2) 0.1667(2) 0.0260(7) Uani 1 1 d . . .
H47A H 0.4902 0.7937 0.2098 0.031 Uiso 1 1 calc R . .
N5 N 0.5808(3) 0.85767(18) 0.12902(17) 0.0241(6) Uani 1 1 d . . .
C48 C 0.6943(4) 0.8169(2) 0.1497(2) 0.0301(8) Uani 1 1 d . . .
H48A H 0.6710 0.8075 0.2120 0.036 Uiso 1 1 calc R . .
C49 C 0.7735(4) 0.8769(3) 0.1262(2) 0.0311(8) Uani 1 1 d . . .
H49A H 0.7344 0.9282 0.1683 0.037 Uiso 1 1 calc R . .
H49B H 0.8583 0.8454 0.1273 0.037 Uiso 1 1 calc R . .
O14 O 0.7830(2) 0.9054(2) 0.04217(16) 0.0344(6) Uani 1 1 d D . .
C50 C 0.7595(4) 0.7287(3) 0.0968(3) 0.0357(9) Uani 1 1 d . . .
H50A H 0.7028 0.6932 0.1134 0.043 Uiso 1 1 calc R . .
H50B H 0.7771 0.7387 0.0355 0.043 Uiso 1 1 calc R . .
O15 O 0.8736(3) 0.68210(19) 0.10910(19) 0.0410(7) Uani 1 1 d D . .
Cl2 Cl 1.52146(8) 0.00704(6) 0.31266(5) 0.02775(18) Uani 1 1 d . . .
Cl3 Cl 1.02724(11) 0.73799(8) -0.05918(8) 0.0353(3) Uani 0.80 1 d P A 1
Cl3' Cl 1.0804(5) 0.6895(3) -0.1056(3) 0.0348(10) Uiso 0.20 1 d P B 2
O1S O 0.7723(4) 0.2552(2) 0.2478(2) 0.0692(11) Uani 1 1 d . . .
H1S H 0.8313 0.2561 0.2026 0.104 Uiso 1 1 calc R . .
C1S C 0.6854(8) 0.3429(4) 0.2750(5) 0.091(2) Uani 1 1 d . . .
H1S1 H 0.6331 0.3454 0.3353 0.136 Uiso 1 1 calc R . .
H1S2 H 0.6319 0.3589 0.2404 0.136 Uiso 1 1 calc R . .
H1S3 H 0.7324 0.3838 0.2678 0.136 Uiso 1 1 calc R . .
H3O H 0.768(7) 0.6677(16) -0.103(5) 0.136 Uiso 1 1 d D . .
H6O H 0.775(3) 0.331(5) 0.059(5) 0.136 Uiso 1 1 d D . .
H9O H 0.779(8) 0.189(4) 0.337(4) 0.136 Uiso 1 1 d D . .
H12O H 1.321(2) 0.041(5) 0.364(5) 0.136 Uiso 1 1 d D . .
H14O H 0.839(5) 0.870(4) 0.002(3) 0.136 Uiso 1 1 d D . .
H15O H 0.920(6) 0.705(5) 0.072(4) 0.136 Uiso 1 1 d D . .

loop_
_atom_site_aniso_label
_atom_site_aniso_U_11
_atom_site_aniso_U_22
_atom_site_aniso_U_33
_atom_site_aniso_U_23
_atom_site_aniso_U_13
_atom_site_aniso_U_12
Ni1 0.0212(2) 0.0218(2) 0.01541(19) 0.00109(16) -0.00352(16) -0.00806(17)
Mn1 0.0211(3) 0.0194(3) 0.0158(2) 0.00164(18) -0.00289(19) -0.0065(2)
O1 0.0252(12) 0.0289(13) 0.0168(10) 0.0021(9) -0.0053(9) -0.0119(10)
C1 0.0256(17) 0.0193(16) 0.0165(14) 0.0041(12) -0.0078(13) -0.0062(13)
C2 0.0256(18) 0.0235(18) 0.0198(15) 0.0022(13) -0.0023(13) -0.0080(14)
C3 0.0310(19) 0.0275(19) 0.0170(15) 0.0010(13) -0.0036(14) -0.0074(15)
C4 0.037(2) 0.0293(19) 0.0185(15) -0.0017(14) -0.0107(15) -0.0093(16)
C5 0.0232(18) 0.0313(19) 0.0230(16) 0.0020(14) -0.0090(14) -0.0061(15)
C6 0.0236(17) 0.0222(17) 0.0194(15) 0.0033(13) -0.0072(13) -0.0054(14)
C7 0.0196(16) 0.0237(17) 0.0242(16) 0.0017(13) -0.0071(13) -0.0049(14)
N1 0.0224(14) 0.0201(14) 0.0201(13) 0.0003(11) -0.0050(11) -0.0059(12)
C8 0.0227(17) 0.0242(18) 0.0203(15) 0.0012(13) -0.0040(13) -0.0088(14)
C9 0.0204(17) 0.0233(17) 0.0212(15) -0.0016(13) -0.0038(13) -0.0053(14)
O2 0.0219(12) 0.0197(12) 0.0183(10) 0.0004(9) -0.0041(9) -0.0084(9)
C10 0.0215(17) 0.0223(17) 0.0220(15) 0.0010(13) -0.0050(13) -0.0063(14)
O3 0.0238(12) 0.0218(13) 0.0290(12) 0.0028(10) -0.0097(10) -0.0054(10)
O4 0.0248(12) 0.0231(12) 0.0190(11) 0.0038(9) -0.0027(9) -0.0089(10)
C11 0.0265(18) 0.0264(18) 0.0226(16) 0.0026(13) -0.0074(14) -0.0147(15)
C12 0.032(2) 0.034(2) 0.0208(16) 0.0023(15) -0.0029(15) -0.0146(17)
C13 0.046(2) 0.045(3) 0.0238(18) 0.0036(17) -0.0028(17) -0.024(2)
C14 0.055(3) 0.047(3) 0.0275(19) 0.0159(18) -0.0111(19) -0.028(2)
C15 0.043(2) 0.029(2) 0.034(2) 0.0125(16) -0.0149(17) -0.0191(18)
C16 0.0309(19) 0.0262(18) 0.0219(16) 0.0067(14) -0.0097(14) -0.0161(15)
C17 0.0286(19) 0.0206(17) 0.0309(18) 0.0034(14) -0.0138(15) -0.0087(14)
N2 0.0216(14) 0.0228(15) 0.0207(13) 0.0013(11) -0.0058(11) -0.0085(12)
C18 0.0255(18) 0.0220(17) 0.0234(16) -0.0034(13) -0.0047(14) -0.0064(14)
C19 0.0259(18) 0.0223(18) 0.0293(18) 0.0013(14) -0.0051(14) -0.0070(15)
O5 0.0231(12) 0.0189(12) 0.0179(11) -0.0013(9) -0.0032(9) -0.0071(9)
C20 0.0249(17) 0.0210(17) 0.0210(15) -0.0035(13) -0.0031(13) -0.0075(14)
O6 0.0302(14) 0.0251(13) 0.0301(13) 0.0061(10) -0.0114(11) -0.0127(11)
Ni2 0.0192(2) 0.0147(2) 0.01826(19) 0.00297(15) -0.00812(16) -0.00470(16)
Mn2 0.0194(2) 0.0140(2) 0.0171(2) 0.00317(18) -0.00616(19) -0.00451(19)
O7 0.0227(12) 0.0151(11) 0.0207(11) 0.0011(9) -0.0101(9) -0.0045(9)
C21 0.0258(17) 0.0176(16) 0.0161(14) 0.0058(12) -0.0064(13) -0.0108(13)
C22 0.0237(17) 0.0203(16) 0.0179(14) 0.0049(12) -0.0080(13) -0.0073(13)
C23 0.0291(18) 0.0175(16) 0.0198(15) 0.0011(12) -0.0048(13) -0.0071(14)
C24 0.034(2) 0.0235(18) 0.0215(16) 0.0020(13) -0.0119(14) -0.0138(15)
C25 0.0270(18) 0.0248(18) 0.0239(16) 0.0065(13) -0.0134(14) -0.0104(15)
C26 0.0227(17) 0.0205(16) 0.0199(15) 0.0069(12) -0.0080(13) -0.0096(13)
C27 0.0264(18) 0.0227(17) 0.0214(15) 0.0071(13) -0.0112(13) -0.0113(14)
N3 0.0202(14) 0.0160(13) 0.0220(13) 0.0036(10) -0.0094(11) -0.0050(11)
C28 0.0211(17) 0.0189(17) 0.0306(17) 0.0049(14) -0.0111(14) -0.0040(13)
C29 0.0199(16) 0.0200(17) 0.0260(16) 0.0003(13) -0.0069(13) -0.0026(13)
O8 0.0196(11) 0.0183(11) 0.0205(11) 0.0032(9) -0.0068(9) -0.0063(9)
C30 0.0256(18) 0.0218(17) 0.0342(18) 0.0091(14) -0.0163(15) -0.0078(14)
O9 0.0278(13) 0.0253(13) 0.0268(12) 0.0087(10) -0.0143(10) -0.0118(11)
O10 0.0247(12) 0.0164(11) 0.0206(11) 0.0048(9) -0.0052(9) -0.0053(9)
C31 0.0243(17) 0.0188(16) 0.0227(15) 0.0053(13) -0.0125(13) -0.0078(13)
C32 0.033(2) 0.0205(18) 0.0267(17) 0.0012(14) -0.0103(15) -0.0031(15)
C33 0.038(2) 0.0185(18) 0.037(2) 0.0039(15) -0.0178(17) -0.0066(16)
C34 0.036(2) 0.0230(19) 0.039(2) 0.0149(16) -0.0156(17) -0.0111(16)
C35 0.0282(19) 0.0263(19) 0.0314(18) 0.0111(15) -0.0082(15) -0.0097(15)
C36 0.0212(17) 0.0223(17) 0.0232(16) 0.0062(13) -0.0087(13) -0.0064(14)
C37 0.0225(17) 0.0236(17) 0.0201(15) 0.0054(13) -0.0070(13) -0.0074(14)
N4 0.0220(14) 0.0191(14) 0.0183(12) 0.0017(10) -0.0081(11) -0.0045(11)
C38 0.0248(17) 0.0203(16) 0.0163(14) -0.0010(12) -0.0065(13) -0.0058(14)
C39 0.0246(17) 0.0181(16) 0.0185(15) -0.0009(12) -0.0083(13) -0.0031(13)
O11 0.0216(11) 0.0148(11) 0.0170(10) 0.0012(8) -0.0067(9) -0.0050(9)
C40 0.0227(17) 0.0229(17) 0.0195(15) 0.0021(13) -0.0065(13) -0.0049(14)
O12 0.0234(12) 0.0260(13) 0.0212(11) 0.0065(9) -0.0091(10) -0.0087(10)
Ni3 0.0213(2) 0.0205(2) 0.0196(2) 0.00452(16) -0.00801(17) -0.00665(17)
Cl1 0.0283(4) 0.0220(4) 0.0221(4) 0.0033(3) -0.0099(3) -0.0054(3)
O1W 0.0273(13) 0.0227(13) 0.0229(11) 0.0057(10) -0.0107(10) -0.0080(10)
O13 0.0219(12) 0.0210(12) 0.0230(11) 0.0069(9) -0.0076(9) -0.0101(10)
C41 0.0270(18) 0.0210(17) 0.0166(14) -0.0001(12) -0.0038(13) -0.0104(14)
C42 0.0280(19) 0.035(2) 0.0254(17) 0.0037(15) -0.0066(15) -0.0172(16)
C43 0.033(2) 0.043(2) 0.0296(19) -0.0033(17) -0.0039(16) -0.0203(18)
C44 0.039(2) 0.035(2) 0.0269(18) -0.0046(16) 0.0037(16) -0.0238(18)
C45 0.043(2) 0.0195(18) 0.0209(16) 0.0013(13) 0.0014(15) -0.0120(16)
C46 0.0304(18) 0.0183(16) 0.0196(15) -0.0003(13) -0.0032(13) -0.0092(14)
C47 0.036(2) 0.0162(16) 0.0208(16) 0.0046(13) -0.0063(14) -0.0077(15)
N5 0.0292(16) 0.0192(14) 0.0212(13) 0.0006(11) -0.0115(12) -0.0018(12)
C48 0.037(2) 0.0231(18) 0.0277(18) 0.0021(14) -0.0173(16) 0.0001(16)
C49 0.032(2) 0.034(2) 0.0245(17) 0.0023(15) -0.0129(15) -0.0031(16)
O14 0.0267(14) 0.0477(18) 0.0300(14) 0.0107(12) -0.0124(11) -0.0123(13)
C50 0.039(2) 0.028(2) 0.040(2) -0.0009(16) -0.0254(18) 0.0027(17)
O15 0.0422(17) 0.0324(16) 0.0447(17) -0.0053(13) -0.0286(14) 0.0080(13)
Cl2 0.0230(4) 0.0362(5) 0.0251(4) 0.0050(3) -0.0111(3) -0.0086(4)
Cl3 0.0239(6) 0.0345(6) 0.0424(6) 0.0126(5) -0.0101(5) -0.0059(5)
O1S 0.106(3) 0.067(3) 0.071(2) 0.048(2) -0.058(2) -0.050(2)
C1S 0.166(7) 0.042(3) 0.107(5) 0.031(3) -0.100(5) -0.037(4)

loop_
_atom_type_symbol
_atom_type_description
_atom_type_scat_dispersion_real
_atom_type_scat_dispersion_imag
_atom_type_scat_source
C C -0.0020 0.0020 'WCROMER Program in WinGX L.Kissel & R.H.Pratt Acta Cryst A46 170 1990'
H H 0.0000 0.0000 'WCROMER Program in WinGX L.Kissel & R.H.Pratt Acta Cryst A46 170 1990'
N N -0.0031 0.0040 'WCROMER Program in WinGX L.Kissel & R.H.Pratt Acta Cryst A46 170 1990'
O O -0.0041 0.0074 'WCROMER Program in WinGX L.Kissel & R.H.Pratt Acta Cryst A46 170 1990'
Cl Cl 0.1408 0.1896 'WCROMER Program in WinGX L.Kissel & R.H.Pratt Acta Cryst A46 170 1990'
Mn Mn 0.2237 0.8587 'WCROMER Program in WinGX L.Kissel & R.H.Pratt Acta Cryst A46 170 1990'
Ni Ni 0.1906 1.3024 'WCROMER Program in WinGX L.Kissel & R.H.Pratt Acta Cryst A46 170 1990'

loop_
_geom_angle_atom_site_label_1
_geom_angle_atom_site_label_2
_geom_angle_atom_site_label_3
_geom_angle
_geom_angle_site_symmetry_1
_geom_angle_site_symmetry_3
Mn1 Ni1 Mn1 118.271(17) . 2_665
Mn1 Ni1 O1 45.12(7) . .
Mn1 Ni1 O1 132.21(7) 2_665 .
Mn1 Ni1 N1 140.01(8) . .
Mn1 Ni1 N1 90.49(8) 2_665 .
Mn1 Ni1 O2 136.26(7) . .
Mn1 Ni1 O2 38.86(6) 2_665 .
Mn1 Ni1 O5 38.19(6) . .
Mn1 Ni1 O5 91.85(6) 2_665 .
Mn1 Ni1 O5 39.87(6) 2_665 2_665
Mn1 Ni1 O5 88.61(6) . 2_665
Mn1 Ni1 O6 88.74(7) . .
Mn1 Ni1 O6 135.55(7) 2_665 .
O1 Ni1 N1 95.16(10) . .
O1 Ni1 O2 170.77(10) . .
O1 Ni1 O5 83.17(9) . .
O1 Ni1 O5 92.53(9) . 2_665
O1 Ni1 O6 92.10(10) . .
N1 Ni1 O2 83.64(10) . .
N1 Ni1 O5 177.66(10) . .
N1 Ni1 O5 99.53(10) . 2_665
N1 Ni1 O6 88.38(11) . .
O2 Ni1 O5 98.27(9) . .
O2 Ni1 O5 78.69(9) . 2_665
O2 Ni1 O6 97.00(9) . .
O5 Ni1 O5 82.20(9) . 2_665
O5 Ni1 O6 90.05(9) . .
O5 Ni1 O6 170.43(10) 2_665 .
Ni1 Mn1 Ni1 61.728(17) . 2_665
Ni1 Mn1 O1 39.67(6) . .
Ni1 Mn1 O1 86.53(6) 2_665 .
Ni1 Mn1 O2 42.42(6) 2_665 2_665
Ni1 Mn1 O2 91.75(7) . 2_665
Ni1 Mn1 O3 85.93(6) 2_665 2_665
Ni1 Mn1 O3 130.24(6) . 2_665
Ni1 Mn1 O4 138.72(8) . .
Ni1 Mn1 O4 141.00(8) 2_665 .
Ni1 Mn1 N2 86.73(8) . .
Ni1 Mn1 N2 124.03(8) 2_665 .
Ni1 Mn1 O5 40.42(7) . .
Ni1 Mn1 O5 44.17(7) 2_665 .
O1 Mn1 O2 92.31(9) . 2_665
O1 Mn1 O3 169.87(8) . 2_665
O1 Mn1 O4 99.75(10) . .
O1 Mn1 N2 97.20(11) . .
O1 Mn1 O5 79.96(9) . .
O2 Mn1 O3 86.68(9) 2_665 2_665
O2 Mn1 O4 98.64(10) 2_665 .
O2 Mn1 N2 163.03(11) 2_665 .
O2 Mn1 O5 86.53(9) 2_665 .
O3 Mn1 O4 90.37(10) 2_665 .
O3 Mn1 N2 81.49(10) 2_665 .
O3 Mn1 O5 89.91(9) 2_665 .
O4 Mn1 N2 93.57(11) . .
O4 Mn1 O5 174.83(10) . .
N2 Mn1 O5 81.36(10) . .
Ni1 O1 Mn1 95.21(9) . .
Ni1 O1 C1 124.6(2) . .
Mn1 O1 C1 140.0(2) . .
O1 C1 C2 119.8(3) . .
O1 C1 C6 122.6(3) . .
C2 C1 C6 117.6(3) . .
C1 C2 H2A 119.0 . .
C1 C2 C3 121.9(3) . .
H2A C2 C3 119.0 . .
C2 C3 H3A 119.7 . .
C2 C3 C4 120.6(3) . .
H3A C3 C4 119.7 . .
C3 C4 H4A 120.8 . .
C3 C4 C5 118.4(3) . .
H4A C4 C5 120.8 . .
C4 C5 H5A 118.8 . .
C4 C5 C6 122.4(3) . .
H5A C5 C6 118.8 . .
C1 C6 C5 118.9(3) . .
C1 C6 C7 125.3(3) . .
C5 C6 C7 115.6(3) . .
C6 C7 H7A 117.0 . .
C6 C7 N1 125.9(3) . .
H7A C7 N1 117.0 . .
Ni1 N1 C7 124.2(2) . .
Ni1 N1 C8 114.7(2) . .
C7 N1 C8 121.0(3) . .
N1 C8 H8A 108.6 . .
N1 C8 C9 108.0(3) . .
N1 C8 C10 110.8(3) . .
H8A C8 C9 108.6 . .
H8A C8 C10 108.6 . .
C9 C8 C10 112.0(3) . .
C8 C9 H9A 109.2 . .
C8 C9 H9B 109.2 . .
C8 C9 O2 112.0(3) . .
H9A C9 H9B 107.9 . .
H9A C9 O2 109.2 . .
H9B C9 O2 109.2 . .
Ni1 O2 Mn1 98.73(10) . 2_665
Ni1 O2 C9 106.33(18) . .
Mn1 O2 C9 122.0(2) 2_665 .
C8 C10 H10A 109.7 . .
C8 C10 H10B 109.7 . .
C8 C10 O3 109.8(3) . .
H10A C10 H10B 108.2 . .
H10A C10 O3 109.7 . .
H10B C10 O3 109.7 . .
Mn1 O3 C10 127.2(2) 2_665 .
Mn1 O3 H3O 124(6) 2_665 .
C10 O3 H3O 109(6) . .
Mn1 O4 C11 128.5(2) . .
O4 C11 C12 117.5(3) . .
O4 C11 C16 123.9(3) . .
C12 C11 C16 118.6(3) . .
C11 C12 H12A 119.8 . .
C11 C12 C13 120.4(4) . .
H12A C12 C13 119.8 . .
C12 C13 H13A 119.4 . .
C12 C13 C14 121.2(4) . .
H13A C13 C14 119.4 . .
C13 C14 H14A 120.0 . .
C13 C14 C15 120.0(4) . .
H14A C14 C15 120.0 . .
C14 C15 H15A 119.8 . .
C14 C15 C16 120.3(4) . .
H15A C15 C16 119.8 . .
C11 C16 C15 119.5(3) . .
C11 C16 C17 123.3(3) . .
C15 C16 C17 117.2(3) . .
C16 C17 H17A 117.3 . .
C16 C17 N2 125.3(3) . .
H17A C17 N2 117.3 . .
Mn1 N2 C17 125.3(2) . .
Mn1 N2 C18 115.6(2) . .
C17 N2 C18 119.0(3) . .
N2 C18 H18A 108.5 . .
N2 C18 C19 111.6(3) . .
N2 C18 C20 106.1(3) . .
H18A C18 C19 108.5 . .
H18A C18 C20 108.5 . .
C19 C18 C20 113.5(3) . .
C18 C19 H19A 109.5 . .
C18 C19 H19B 109.5 . .
C18 C19 O6 110.7(3) . .
H19A C19 H19B 108.1 . .
H19A C19 O6 109.5 . .
H19B C19 O6 109.5 . .
Ni1 O5 Ni1 97.80(9) . 2_665
Ni1 O5 Mn1 101.39(10) . .
Ni1 O5 Mn1 95.96(10) 2_665 .
Ni1 O5 C20 114.48(19) . .
Ni1 O5 C20 129.71(19) 2_665 .
Mn1 O5 C20 112.87(18) . .
C18 C20 O5 107.9(3) . .
C18 C20 H20A 110.1 . .
C18 C20 H20B 110.1 . .
O5 C20 H20A 110.1 . .
O5 C20 H20B 110.1 . .
H20A C20 H20B 108.4 . .
Ni1 O6 C19 130.4(2) . .
Ni1 O6 H6O 112(6) . .
C19 O6 H6O 115(6) . .
Mn2 Ni2 O7 131.71(7) . .
Mn2 Ni2 N3 88.38(8) . .
Mn2 Ni2 O8 38.81(6) . .
Mn2 Ni2 O11 39.72(6) . .
Mn2 Ni2 O11 93.22(6) . 2_756
Mn2 Ni2 O12 135.64(7) . 2_756
O7 Ni2 N3 95.49(10) . .
O7 Ni2 O8 170.26(9) . .
O7 Ni2 O11 92.24(9) . .
O7 Ni2 O11 81.89(9) . 2_756
O7 Ni2 O12 92.53(9) . 2_756
N3 Ni2 O8 82.95(10) . .
N3 Ni2 O11 97.29(10) . .
N3 Ni2 O11 177.37(10) . 2_756
N3 Ni2 O12 90.58(10) . 2_756
O8 Ni2 O11 78.47(8) . .
O8 Ni2 O11 99.60(9) . 2_756
O8 Ni2 O12 97.10(9) . 2_756
O11 Ni2 O11 82.65(9) . 2_756
O11 Ni2 O12 89.74(9) 2_756 2_756
O11 Ni2 O12 170.37(9) . 2_756
Ni2 Mn2 O7 84.93(6) . 2_756
Ni2 Mn2 O8 42.95(7) . .
Ni2 Mn2 O9 87.32(6) . .
Ni2 Mn2 O10 142.63(7) . .
Ni2 Mn2 N4 123.92(8) . .
Ni2 Mn2 O11 43.82(6) . .
O7 Mn2 O8 90.94(9) 2_756 .
O7 Mn2 O9 169.65(9) 2_756 .
O7 Mn2 O10 100.17(9) 2_756 .
O7 Mn2 N4 96.82(10) 2_756 .
O7 Mn2 O11 78.68(9) 2_756 .
O8 Mn2 O9 88.04(9) . .
O8 Mn2 O10 99.72(10) . .
O8 Mn2 N4 164.19(11) . .
O8 Mn2 O11 86.70(9) . .
O9 Mn2 O10 90.15(10) . .
O9 Mn2 N4 81.85(10) . .
O9 Mn2 O11 90.97(9) . .
O10 Mn2 N4 92.47(10) . .
O10 Mn2 O11 173.51(10) . .
N4 Mn2 O11 81.37(10) . .
Ni2 O7 Mn2 96.00(9) . 2_756
Ni2 O7 C21 124.7(2) . .
Mn2 O7 C21 139.2(2) 2_756 .
O7 C21 C22 119.4(3) . .
O7 C21 C26 123.3(3) . .
C22 C21 C26 117.3(3) . .
C21 C22 H22A 119.1 . .
C21 C22 C23 121.9(3) . .
H22A C22 C23 119.1 . .
C22 C23 H23A 119.6 . .
C22 C23 C24 120.7(3) . .
H23A C23 C24 119.6 . .
C23 C24 H24A 120.9 . .
C23 C24 C25 118.2(3) . .
H24A C24 C25 120.9 . .
C24 C25 H25A 118.4 . .
C24 C25 C26 123.1(3) . .
H25A C25 C26 118.4 . .
C21 C26 C25 118.7(3) . .
C21 C26 C27 126.0(3) . .
C25 C26 C27 115.3(3) . .
C26 C27 H27A 116.9 . .
C26 C27 N3 126.2(3) . .
H27A C27 N3 116.9 . .
Ni2 N3 C27 123.9(2) . .
Ni2 N3 C28 115.8(2) . .
C27 N3 C28 120.3(3) . .
N3 C28 H28A 108.8 . .
N3 C28 C29 107.7(3) . .
N3 C28 C30 111.2(3) . .
H28A C28 C29 108.8 . .
H28A C28 C30 108.8 . .
C29 C28 C30 111.4(3) . .
C28 C29 H29A 109.1 . .
C28 C29 H29B 109.1 . .
C28 C29 O8 112.6(3) . .
H29A C29 H29B 107.8 . .
H29A C29 O8 109.1 . .
H29B C29 O8 109.1 . .
Ni2 O8 Mn2 98.24(10) . .
Ni2 O8 C29 105.72(18) . .
Mn2 O8 C29 120.29(19) . .
C28 C30 H30A 109.9 . .
C28 C30 H30B 109.9 . .
C28 C30 O9 109.0(3) . .
H30A C30 H30B 108.3 . .
H30A C30 O9 109.9 . .
H30B C30 O9 109.9 . .
Mn2 O9 C30 129.0(2) . .
Mn2 O9 H9O 116(6) . .
C30 O9 H9O 106(6) . .
Mn2 O10 C31 129.1(2) . .
O10 C31 C32 118.3(3) . .
O10 C31 C36 123.5(3) . .
C32 C31 C36 118.2(3) . .
C31 C32 H32A 119.6 . .
C31 C32 C33 120.8(3) . .
H32A C32 C33 119.6 . .
C32 C33 H33A 119.3 . .
C32 C33 C34 121.4(3) . .
H33A C33 C34 119.3 . .
C33 C34 H34A 120.6 . .
C33 C34 C35 118.8(3) . .
H34A C34 C35 120.6 . .
C34 C35 H35A 119.2 . .
C34 C35 C36 121.6(3) . .
H35A C35 C36 119.2 . .
C31 C36 C35 119.3(3) . .
C31 C36 C37 123.4(3) . .
C35 C36 C37 117.3(3) . .
C36 C37 H37A 117.5 . .
C36 C37 N4 125.1(3) . .
H37A C37 N4 117.5 . .
Mn2 N4 C37 126.3(2) . .
Mn2 N4 C38 114.8(2) . .
C37 N4 C38 118.9(3) . .
N4 C38 H38A 108.4 . .
N4 C38 C39 106.6(2) . .
N4 C38 C40 111.3(3) . .
H38A C38 C39 108.4 . .
H38A C38 C40 108.4 . .
C39 C38 C40 113.7(3) . .
C38 C39 H39A 110.2 . .
C38 C39 H39B 110.2 . .
C38 C39 O11 107.5(2) . .
H39A C39 H39B 108.5 . .
H39A C39 O11 110.2 . .
H39B C39 O11 110.2 . .
Ni2 O11 Ni2 97.35(9) . 2_756
Ni2 O11 Mn2 96.46(9) . .
Ni2 O11 Mn2 103.05(10) 2_756 .
Ni2 O11 C39 128.99(19) . .
Ni2 O11 C39 114.84(19) 2_756 .
Mn2 O11 C39 112.12(18) . .
C38 C40 H40A 109.5 . .
C38 C40 H40B 109.5 . .
C38 C40 O12 110.5(3) . .
H40A C40 H40B 108.1 . .
H40A C40 O12 109.5 . .
H40B C40 O12 109.5 . .
Ni2 O12 C40 130.9(2) 2_756 .
Ni2 O12 H12O 118(5) 2_756 .
C40 O12 H12O 106(5) . .
Cl1 Ni3 O1W 170.20(7) . .
Cl1 Ni3 O13 95.47(7) . .
Cl1 Ni3 O13 89.35(7) . 2_675
Cl1 Ni3 N5 96.42(8) . .
Cl1 Ni3 O14 88.49(8) . .
O1W Ni3 O13 90.49(10) . .
O1W Ni3 O13 84.03(9) . 2_675
O1W Ni3 N5 91.33(10) . .
O1W Ni3 O14 86.81(11) . .
O13 Ni3 O13 80.00(9) . 2_675
O13 Ni3 N5 90.02(11) . .
O13 Ni3 N5 168.93(11) 2_675 .
O13 Ni3 O14 170.56(9) . .
O13 Ni3 O14 108.66(10) 2_675 .
N5 Ni3 O14 81.01(11) . .
Ni3 O1W H1WA 109(3) . .
Ni3 O1W H1WB 110(3) . .
H1WA O1W H1WB 99(4) . .
Ni3 O13 Ni3 100.00(9) . 2_675
Ni3 O13 C41 128.3(2) . .
Ni3 O13 C41 131.4(2) 2_675 .
O13 C41 C42 120.1(3) . .
O13 C41 C46 122.5(3) . .
C42 C41 C46 117.4(3) . .
C41 C42 H42A 118.8 . .
C41 C42 C43 122.3(4) . .
H42A C42 C43 118.8 . .
C42 C43 H43A 119.6 . .
C42 C43 C44 120.8(4) . .
H43A C43 C44 119.6 . .
C43 C44 H44A 120.8 . .
C43 C44 C45 118.4(3) . .
H44A C44 C45 120.8 . .
C44 C45 H45A 118.6 . .
C44 C45 C46 122.8(3) . .
H45A C45 C46 118.6 . .
C41 C46 C45 118.2(3) . .
C41 C46 C47 124.7(3) . .
C45 C46 C47 117.1(3) . .
C46 C47 H47A 116.6 . .
C46 C47 N5 126.7(3) . .
H47A C47 N5 116.6 . .
Ni3 N5 C47 126.8(2) . .
Ni3 N5 C48 114.7(2) . .
C47 N5 C48 118.3(3) . .
N5 C48 H48A 110.1 . .
N5 C48 C49 108.4(3) . .
N5 C48 C50 105.2(3) . .
H48A C48 C49 110.1 . .
H48A C48 C50 110.1 . .
C49 C48 C50 112.8(3) . .
C48 C49 H49A 109.8 . .
C48 C49 H49B 109.8 . .
C48 C49 O14 109.5(3) . .
H49A C49 H49B 108.2 . .
H49A C49 O14 109.8 . .
H49B C49 O14 109.8 . .
Ni3 O14 C49 107.0(2) . .
Ni3 O14 H14O 114(6) . .
C49 O14 H14O 115(6) . .
C48 C50 H50A 109.3 . .
C48 C50 H50B 109.3 . .
C48 C50 O15 111.5(3) . .
H50A C50 H50B 108.0 . .
H50A C50 O15 109.3 . .
H50B C50 O15 109.3 . .
C50 O15 H15O 98(6) . .
H1S O1S C1S 109.5 . .
O1S C1S H1S1 109.5 . .
O1S C1S H1S2 109.5 . .
O1S C1S H1S3 109.5 . .
H1S1 C1S H1S2 109.5 . .
H1S1 C1S H1S3 109.5 . .
H1S2 C1S H1S3 109.5 . .

loop_
_geom_bond_atom_site_label_1
_geom_bond_atom_site_label_2
_geom_bond_distance
_geom_bond_site_symmetry_2
Ni1 Mn1 3.0843(7) .
Ni1 Mn1 3.0177(7) 2_665
Ni1 O1 1.977(2) .
Ni1 N1 1.956(3) .
Ni1 O2 2.059(2) .
Ni1 O5 2.040(2) .
Ni1 O5 2.114(2) 2_665
Ni1 O6 2.092(3) .
Mn1 Ni1 3.0176(7) 2_665
Mn1 O1 2.194(2) .
Mn1 O2 1.916(2) 2_665
Mn1 O3 2.383(3) 2_665
Mn1 O4 1.857(2) .
Mn1 N2 1.979(3) .
Mn1 O5 1.945(2) .
O1 C1 1.328(4) .
C1 C2 1.406(4) .
C1 C6 1.425(5) .
C2 H2A 0.9500 .
C2 C3 1.381(5) .
C3 H3A 0.9500 .
C3 C4 1.396(5) .
C4 H4A 0.9500 .
C4 C5 1.380(5) .
C5 H5A 0.9500 .
C5 C6 1.407(5) .
C6 C7 1.466(4) .
C7 H7A 0.9500 .
C7 N1 1.272(4) .
N1 C8 1.482(4) .
C8 H8A 1.0000 .
C8 C9 1.545(5) .
C8 C10 1.521(5) .
C9 H9A 0.9900 .
C9 H9B 0.9900 .
C9 O2 1.422(4) .
O2 Mn1 1.915(2) 2_665
C10 H10A 0.9900 .
C10 H10B 0.9900 .
C10 O3 1.436(4) .
O3 Mn1 2.383(3) 2_665
O3 H3O 0.839(10) .
O4 C11 1.338(4) .
C11 C12 1.407(5) .
C11 C16 1.422(5) .
C12 H12A 0.9500 .
C12 C13 1.376(5) .
C13 H13A 0.9500 .
C13 C14 1.391(6) .
C14 H14A 0.9500 .
C14 C15 1.375(6) .
C15 H15A 0.9500 .
C15 C16 1.413(5) .
C16 C17 1.428(5) .
C17 H17A 0.9500 .
C17 N2 1.300(4) .
N2 C18 1.501(4) .
C18 H18A 1.0000 .
C18 C19 1.505(5) .
C18 C20 1.533(5) .
C19 H19A 0.9900 .
C19 H19B 0.9900 .
C19 O6 1.438(4) .
O5 Ni1 2.114(2) 2_665
O5 C20 1.445(4) .
C20 H20A 0.9900 .
C20 H20B 0.9900 .
O6 H6O 0.839(10) .
Ni2 Mn2 3.0289(7) .
Ni2 O7 1.991(2) .
Ni2 N3 1.959(3) .
Ni2 O8 2.085(2) .
Ni2 O11 2.111(2) .
Ni2 O11 2.046(2) 2_756
Ni2 O12 2.075(2) 2_756
Mn2 O7 2.212(2) 2_756
Mn2 O8 1.918(2) .
Mn2 O9 2.302(2) .
Mn2 O10 1.877(2) .
Mn2 N4 1.990(3) .
Mn2 O11 1.948(2) .
O7 Mn2 2.212(2) 2_756
O7 C21 1.318(4) .
C21 C22 1.420(4) .
C21 C26 1.432(5) .
C22 H22A 0.9500 .
C22 C23 1.380(5) .
C23 H23A 0.9500 .
C23 C24 1.405(5) .
C24 H24A 0.9500 .
C24 C25 1.373(5) .
C25 H25A 0.9500 .
C25 C26 1.406(5) .
C26 C27 1.453(5) .
C27 H27A 0.9500 .
C27 N3 1.290(4) .
N3 C28 1.481(4) .
C28 H28A 1.0000 .
C28 C29 1.541(5) .
C28 C30 1.520(5) .
C29 H29A 0.9900 .
C29 H29B 0.9900 .
C29 O8 1.433(4) .
C30 H30A 0.9900 .
C30 H30B 0.9900 .
C30 O9 1.432(4) .
O9 H9O 0.835(10) .
O10 C31 1.335(4) .
C31 C32 1.403(5) .
C31 C36 1.422(5) .
C32 H32A 0.9500 .
C32 C33 1.385(5) .
C33 H33A 0.9500 .
C33 C34 1.388(5) .
C34 H34A 0.9500 .
C34 C35 1.379(5) .
C35 H35A 0.9500 .
C35 C36 1.409(5) .
C36 C37 1.438(5) .
C37 H37A 0.9500 .
C37 N4 1.282(4) .
N4 C38 1.492(4) .
C38 H38A 1.0000 .
C38 C39 1.536(5) .
C38 C40 1.511(5) .
C39 H39A 0.9900 .
C39 H39B 0.9900 .
C39 O11 1.438(4) .
O11 Ni2 2.046(2) 2_756
C40 H40A 0.9900 .
C40 H40B 0.9900 .
C40 O12 1.433(4) .
O12 Ni2 2.075(2) 2_756
O12 H12O 0.841(10) .
Ni3 Cl1 2.4951(9) .
Ni3 O1W 2.110(3) .
Ni3 O13 2.026(2) .
Ni3 O13 2.049(2) 2_675
Ni3 N5 2.009(3) .
Ni3 O14 2.139(3) .
O1W H1WA 0.840(10) .
O1W H1WB 0.843(10) .
O13 Ni3 2.048(2) 2_675
O13 C41 1.326(4) .
C41 C42 1.403(5) .
C41 C46 1.430(5) .
C42 H42A 0.9500 .
C42 C43 1.387(5) .
C43 H43A 0.9500 .
C43 C44 1.382(6) .
C44 H44A 0.9500 .
C44 C45 1.377(6) .
C45 H45A 0.9500 .
C45 C46 1.422(5) .
C46 C47 1.431(5) .
C47 H47A 0.9500 .
C47 N5 1.289(5) .
N5 C48 1.467(4) .
C48 H48A 1.0000 .
C48 C49 1.520(6) .
C48 C50 1.533(5) .
C49 H49A 0.9900 .
C49 H49B 0.9900 .
C49 O14 1.439(4) .
O14 H14O 0.843(10) .
C50 H50A 0.9900 .
C50 H50B 0.9900 .
C50 O15 1.421(5) .
O15 H15O 0.841(10) .
O1S H1S 0.8400 .
O1S C1S 1.446(7) .
C1S H1S1 0.9800 .
C1S H1S2 0.9800 .
C1S H1S3 0.9800 .

loop_
_geom_hbond_atom_site_label_D
_geom_hbond_atom_site_label_H
_geom_hbond_atom_site_label_A
_geom_hbond_distance_DH
_geom_hbond_distance_HA
_geom_hbond_distance_DA
_geom_hbond_angle_DHA
_geom_hbond_site_symmetry_A
O1W H1WA Cl2 0.840(10) 2.322(19) 3.116(2) 158(4) 1_465
O1W H1WB Cl1 0.843(10) 2.361(16) 3.173(3) 162(4) 2_675
O1S H1S Cl3' 0.84 1.95 2.737(6) 155.0 2_765
O1S H1S Cl3 0.84 2.43 3.258(4) 169.1 2_765
O3 H3O Cl1 0.839(10) 2.43(3) 3.236(3) 162(7) .
O6 H6O Cl3' 0.839(10) 2.08(3) 2.879(6) 159(7) 2_765
O6 H6O Cl3 0.839(10) 2.29(3) 3.084(3) 159(8) 2_765
O9 H9O O1S 0.835(10) 1.818(16) 2.647(4) 172(8) .
O12 H12O Cl2 0.841(10) 2.15(2) 2.970(3) 165(7) .
O14 H14O Cl3 0.843(10) 2.49(4) 3.268(3) 153(7) .
O15 H15O Cl3 0.841(10) 2.26(3) 3.062(3) 159(8) .
O15 H15O Cl3' 0.841(10) 2.89(5) 3.609(6) 145(7) .
